data_7244115
loop_
_publ_author_name
'Kausar, Naghmana'
'Murtaza, Shahzad'
'Arshad, Muhammad Nadeem'
'Zaib Saleem, Rahman Shah'
'Asiri, Abdullah M.'
'Kausar, Samia'
'Altaf, Ataf Ali'
'Tatheer, Adina'
'Elnaggar, Ashraf Y.'
'El-Bahy, Salah M'

_publ_section_title
;
 Design, synthesis, crystal structure, <i>in vitro</i> cytotoxicity
 evaluation, density functional theory calculations and docking studies of
 2-(benzamido) benzohydrazide derivatives as potent AChE and BChE
 inhibitors.
;
_journal_issue 1
_journal_name_full 'RSC advances'
_journal_page_first 154
_journal_page_last 167
_journal_paper_doi 10.1039/d1ra07221h
_journal_volume 12
_journal_year 2021
_chemical_formula_moiety 'C22 H21 N3 O5'
_chemical_formula_sum 'C22 H21 N3 O5'
_chemical_formula_weight 407.42
_chemical_name_common '<i>N</i>-[2-(2,4-Dihydroxy-benzylidene-hydrazinocarbonyl)-phenyl]-benzamidemethanol solvate'
_chemical_name_systematic '<i>N</i>-[2-(2,4-Dihydroxy-benzylidene-hydrazinocarbonyl)-phenyl]-benzamidemethanol solvate'
_space_group_crystal_system triclinic
_space_group_IT_number 2
_space_group_name_Hall '-P 1'
_space_group_name_H-M_alt 'P -1'
_atom_sites_solution_hydrogens mixed
_audit_creation_method SHELXL-2014/7
_audit_update_record
;
2021-12-15 deposited with the CCDC.	2021-12-22 downloaded from the CCDC.
;
_cell_angle_alpha 108.672(7)
_cell_angle_beta 102.099(8)
_cell_angle_gamma 108.033(8)
_cell_formula_units_Z 2
_cell_length_a 8.6661(9)
_cell_length_b 11.0426(8)
_cell_length_c 12.2572(12)
_cell_measurement_reflns_used 1847
_cell_measurement_temperature 296(2)
_cell_measurement_theta_max 29.1220
_cell_measurement_theta_min 3.2064
_cell_volume 992.66(19)
_computing_cell_refinement 'CrysAlis PRO (Agilent, 2012)'
_computing_data_collection 'CrysAlis PRO (Agilent, 2012)'
_computing_data_reduction 'CrysAlis PRO (Agilent, 2012)'
_computing_structure_refinement 'SHELXL-2014/7 (Sheldrick, 2014)'
_computing_structure_solution 'SHELXS-97 (Sheldrick, 1990)'
_diffrn_ambient_temperature 296(2)
_diffrn_measured_fraction_theta_full 0.998
_diffrn_measured_fraction_theta_max 0.865
_diffrn_measurement_device_type 'SuperNova, Dual, Cu at zero, Atlas, CCD'
_diffrn_measurement_method '\w scans'
_diffrn_radiation_type MoK\a
_diffrn_radiation_wavelength 0.7107
_diffrn_reflns_av_R_equivalents 0.0252
_diffrn_reflns_av_unetI/netI 0.0516
_diffrn_reflns_Laue_measured_fraction_full 0.998
_diffrn_reflns_Laue_measured_fraction_max 0.865
_diffrn_reflns_limit_h_max 11
_diffrn_reflns_limit_h_min -10
_diffrn_reflns_limit_k_max 14
_diffrn_reflns_limit_k_min -14
_diffrn_reflns_limit_l_max 16
_diffrn_reflns_limit_l_min -16
_diffrn_reflns_number 7704
_diffrn_reflns_point_group_measured_fraction_full 0.998
_diffrn_reflns_point_group_measured_fraction_max 0.865
_diffrn_reflns_theta_full 26.000
_diffrn_reflns_theta_max 29.186
_diffrn_reflns_theta_min 3.213
_diffrn_source 'fine-focus sealed tube'
_exptl_absorpt_coefficient_mu 0.098
_exptl_absorpt_correction_T_max 1.00000
_exptl_absorpt_correction_T_min 0.78697
_exptl_absorpt_correction_type multi-scan
_exptl_absorpt_process_details 'SADABS (Sheldrick, 96)'
_exptl_crystal_colour colorless
_exptl_crystal_density_diffrn 1.363
_exptl_crystal_density_method 'not measured'
_exptl_crystal_description needle
_exptl_crystal_F_000 428
_exptl_crystal_size_max 0.41
_exptl_crystal_size_mid 0.22
_exptl_crystal_size_min 0.19
_refine_diff_density_max 0.203
_refine_diff_density_min -0.196
_refine_diff_density_rms 0.045
_refine_ls_extinction_method none
_refine_ls_goodness_of_fit_ref 1.036
_refine_ls_hydrogen_treatment mixed
_refine_ls_matrix_type full
_refine_ls_number_parameters 286
_refine_ls_number_reflns 4628
_refine_ls_number_restraints 0
_refine_ls_restrained_S_all 1.036
_refine_ls_R_factor_all 0.1014
_refine_ls_R_factor_gt 0.0560
_refine_ls_shift/su_max 0.000
_refine_ls_shift/su_mean 0.000
_refine_ls_structure_factor_coef Fsqd
_refine_ls_weighting_details 'w=1/[\s^2^(Fo^2^)+(0.0517P)^2^+0.2413P] where P=(Fo^2^+2Fc^2^)/3'
_refine_ls_weighting_scheme calc
_refine_ls_wR_factor_gt 0.1203
_refine_ls_wR_factor_ref 0.1462
_reflns_Friedel_coverage 0.000
_reflns_number_gt 2882
_reflns_number_total 4628
_reflns_threshold_expression 'I > 2\s(I)'
_cod_data_source_file d1ra07221h2.cif
_cod_data_source_block 18042_Naghmana
_cod_depositor_comments 'Adding full bibliography for 7244115.cif.'
_cod_original_cell_volume 992.66(17)
_cod_database_code 7244115
_shelx_shelxl_version_number 2014/7
_shelx_space_group_comment
;
The symmetry employed for this shelxl refinement is uniquely defined
by the following loop, which should always be used as a source of
symmetry information in preference to the above space-group names.
They are only intended as comments.
;

loop_
_space_group_symop_operation_xyz
'x, y, z'
'-x, -y, -z'

loop_
_atom_site_label
_atom_site_type_symbol
_atom_site_fract_x
_atom_site_fract_y
_atom_site_fract_z
_atom_site_U_iso_or_equiv
_atom_site_adp_type
_atom_site_occupancy
_atom_site_site_symmetry_order
_atom_site_calc_flag
_atom_site_refinement_flags_posn
_atom_site_refinement_flags_adp
_atom_site_refinement_flags_occupancy
_atom_site_disorder_assembly
_atom_site_disorder_group
C1 C 0.7686(3) 0.9620(2) 0.91476(17) 0.0362(5) Uani 1 1 d . . . . .
C2 C 0.8475(3) 0.9223(2) 0.82807(17) 0.0359(5) Uani 1 1 d . . . . .
C3 C 0.9308(3) 1.0194(2) 0.78839(19) 0.0444(5) Uani 1 1 d . . . . .
H3 H 0.981589 0.993609 0.730104 0.053 Uiso 1 1 calc R U . . .
C4 C 0.9399(3) 1.1543(2) 0.8337(2) 0.0528(6) Uani 1 1 d . . . . .
H4 H 0.996291 1.218636 0.806181 0.063 Uiso 1 1 calc R U . . .
C5 C 0.8647(3) 1.1925(2) 0.9201(2) 0.0516(6) Uani 1 1 d . . . . .
H5 H 0.871662 1.283396 0.951611 0.062 Uiso 1 1 calc R U . . .
C6 C 0.7800(3) 1.0981(2) 0.9601(2) 0.0463(6) Uani 1 1 d . . . . .
H6 H 0.729526 1.125317 1.018191 0.056 Uiso 1 1 calc R U . . .
C7 C 0.6390(3) 0.8801(2) 1.05438(18) 0.0378(5) Uani 1 1 d . . . . .
C8 C 0.5233(3) 0.7514(2) 1.05787(18) 0.0376(5) Uani 1 1 d . . . . .
C9 C 0.4037(3) 0.6375(2) 0.95240(19) 0.0459(6) Uani 1 1 d . . . . .
H9 H 0.398493 0.638943 0.876290 0.055 Uiso 1 1 calc R U . . .
C10 C 0.2930(4) 0.5227(2) 0.9589(2) 0.0571(7) Uani 1 1 d . . . . .
H10 H 0.212928 0.447052 0.887315 0.068 Uiso 1 1 calc R U . . .
C11 C 0.2996(4) 0.5188(3) 1.0705(2) 0.0577(7) Uani 1 1 d . . . . .
H11 H 0.224021 0.441069 1.074847 0.069 Uiso 1 1 calc R U . . .
C12 C 0.4187(4) 0.6305(3) 1.1758(2) 0.0565(7) Uani 1 1 d . . . . .
H12 H 0.424709 0.627544 1.251477 0.068 Uiso 1 1 calc R U . . .
C13 C 0.5294(3) 0.7469(2) 1.1703(2) 0.0480(6) Uani 1 1 d . . . . .
H13 H 0.608381 0.822702 1.242109 0.058 Uiso 1 1 calc R U . . .
C14 C 0.8372(3) 0.7769(2) 0.77769(17) 0.0361(5) Uani 1 1 d . . . . .
C15 C 1.1182(3) 0.6374(2) 0.67801(18) 0.0417(5) Uani 1 1 d . . . . .
H15 H 1.203302 0.720775 0.689328 0.050 Uiso 1 1 calc R U . . .
C16 C 1.1417(3) 0.5099(2) 0.63182(17) 0.0386(5) Uani 1 1 d . . . . .
C17 C 1.0197(3) 0.3801(2) 0.61329(18) 0.0413(5) Uani 1 1 d . . . . .
C18 C 1.0489(3) 0.2599(2) 0.57260(19) 0.0473(6) Uani 1 1 d . . . . .
H18 H 0.967493 0.174696 0.560966 0.057 Uiso 1 1 calc R U . . .
C19 C 1.2010(3) 0.2675(2) 0.54920(18) 0.0452(6) Uani 1 1 d . . . . .
C20 C 1.3217(3) 0.3939(3) 0.5639(2) 0.0487(6) Uani 1 1 d . . . . .
H20 H 1.421812 0.398178 0.545862 0.058 Uiso 1 1 calc R U . . .
C21 C 1.2911(3) 0.5119(2) 0.60516(19) 0.0449(5) Uani 1 1 d . . . . .
H21 H 1.372833 0.596513 0.615841 0.054 Uiso 1 1 calc R U . . .
C22 C 0.4660(5) 0.9318(4) 0.6179(3) 0.0749(9) Uani 1 1 d . . . . .
N1 N 0.6758(2) 0.86084(17) 0.94968(15) 0.0409(4) Uani 1 1 d . . . . .
H1N H 0.637225 0.775337 0.897650 0.049 Uiso 1 1 calc R U . . .
N2 N 0.9762(2) 0.76771(17) 0.74899(14) 0.0392(4) Uani 1 1 d . . . . .
H2N H 1.059716 0.841654 0.758829 0.047 Uiso 1 1 calc R U . . .
N3 N 0.9836(2) 0.63938(17) 0.70391(14) 0.0393(4) Uani 1 1 d . . . . .
O1 O 0.6953(2) 0.99476(15) 1.14100(13) 0.0508(4) Uani 1 1 d . . . . .
O2 O 0.7142(2) 0.67424(15) 0.76343(14) 0.0483(4) Uani 1 1 d . . . . .
O3 O 0.8699(2) 0.36956(18) 0.63652(16) 0.0570(5) Uani 1 1 d . . . . .
O4 O 1.2251(3) 0.14709(17) 0.51257(17) 0.0623(5) Uani 1 1 d . . . . .
H2O H 1.316244 0.161904 0.498775 0.093 Uiso 1 1 calc R U . . .
O5 O 0.4712(3) 0.8190(2) 0.5275(2) 0.0817(7) Uani 1 1 d . . . . .
H3O H 0.374643 0.770981 0.475593 0.123 Uiso 1 1 calc R U . . .
H22A H 0.457(5) 0.905(4) 0.683(4) 0.123 Uiso 1 1 d . U . . .
H22B H 0.571(6) 1.013(4) 0.644(3) 0.123 Uiso 1 1 d . U . . .
H22C H 0.362(5) 0.945(4) 0.591(3) 0.123 Uiso 1 1 d . U . . .
H1O H 0.874(4) 0.464(3) 0.669(3) 0.096(10) Uiso 1 1 d . . . . .

loop_
_atom_site_aniso_label
_atom_site_aniso_U_11
_atom_site_aniso_U_22
_atom_site_aniso_U_33
_atom_site_aniso_U_23
_atom_site_aniso_U_13
_atom_site_aniso_U_12
C1 0.0328(13) 0.0326(10) 0.0386(10) 0.0117(8) 0.0087(9) 0.0128(9)
C2 0.0340(13) 0.0309(10) 0.0358(10) 0.0107(8) 0.0078(9) 0.0106(9)
C3 0.0395(15) 0.0417(12) 0.0470(12) 0.0171(10) 0.0133(11) 0.0126(11)
C4 0.0516(17) 0.0392(12) 0.0647(15) 0.0265(11) 0.0162(13) 0.0121(12)
C5 0.0530(17) 0.0322(11) 0.0643(14) 0.0178(10) 0.0140(13) 0.0171(12)
C6 0.0483(16) 0.0386(12) 0.0511(12) 0.0144(10) 0.0160(11) 0.0216(11)
C7 0.0319(13) 0.0375(11) 0.0397(11) 0.0101(9) 0.0125(9) 0.0147(10)
C8 0.0358(13) 0.0356(11) 0.0402(11) 0.0116(8) 0.0140(10) 0.0167(10)
C9 0.0501(16) 0.0398(12) 0.0401(11) 0.0137(9) 0.0134(11) 0.0129(11)
C10 0.0570(19) 0.0385(13) 0.0577(15) 0.0140(11) 0.0115(13) 0.0086(12)
C11 0.0556(19) 0.0463(14) 0.0757(17) 0.0338(13) 0.0237(14) 0.0167(13)
C12 0.0594(19) 0.0667(16) 0.0575(14) 0.0367(13) 0.0257(14) 0.0280(15)
C13 0.0464(16) 0.0500(13) 0.0421(12) 0.0145(10) 0.0150(11) 0.0179(12)
C14 0.0358(13) 0.0330(10) 0.0328(10) 0.0092(8) 0.0108(9) 0.0108(10)
C15 0.0389(14) 0.0387(11) 0.0389(11) 0.0119(9) 0.0109(10) 0.0110(10)
C16 0.0377(14) 0.0407(11) 0.0326(10) 0.0110(8) 0.0113(9) 0.0148(10)
C17 0.0368(14) 0.0450(12) 0.0385(11) 0.0124(9) 0.0149(10) 0.0158(11)
C18 0.0466(16) 0.0419(12) 0.0472(12) 0.0144(10) 0.0162(11) 0.0145(11)
C19 0.0495(16) 0.0471(13) 0.0367(11) 0.0111(9) 0.0123(10) 0.0249(12)
C20 0.0411(16) 0.0607(15) 0.0498(13) 0.0211(11) 0.0204(11) 0.0262(13)
C21 0.0372(15) 0.0490(13) 0.0461(12) 0.0190(10) 0.0149(10) 0.0148(11)
C22 0.069(2) 0.070(2) 0.075(2) 0.0128(16) 0.0270(19) 0.0309(18)
N1 0.0458(13) 0.0314(9) 0.0435(10) 0.0117(7) 0.0201(9) 0.0141(9)
N2 0.0378(12) 0.0285(8) 0.0430(9) 0.0084(7) 0.0161(8) 0.0083(8)
N3 0.0410(12) 0.0339(9) 0.0371(9) 0.0083(7) 0.0142(8) 0.0139(9)
O1 0.0464(11) 0.0387(8) 0.0485(9) 0.0022(7) 0.0204(8) 0.0076(8)
O2 0.0435(11) 0.0324(8) 0.0588(9) 0.0112(7) 0.0241(8) 0.0064(8)
O3 0.0450(12) 0.0446(10) 0.0747(11) 0.0139(8) 0.0311(9) 0.0139(9)
O4 0.0659(14) 0.0537(10) 0.0680(11) 0.0157(8) 0.0256(10) 0.0333(10)
O5 0.0556(14) 0.0670(13) 0.0950(15) -0.0003(10) 0.0214(11) 0.0287(12)

loop_
_atom_type_symbol
_atom_type_description
_atom_type_scat_dispersion_real
_atom_type_scat_dispersion_imag
_atom_type_scat_source
C C 0.0033 0.0016 'International Tables Vol C Tables 4.2.6.8 and 6.1.1.4'
H H 0.0000 0.0000 'International Tables Vol C Tables 4.2.6.8 and 6.1.1.4'
N N 0.0061 0.0033 'International Tables Vol C Tables 4.2.6.8 and 6.1.1.4'
O O 0.0106 0.0060 'International Tables Vol C Tables 4.2.6.8 and 6.1.1.4'

loop_
_geom_angle_atom_site_label_1
_geom_angle_atom_site_label_2
_geom_angle_atom_site_label_3
_geom_angle
_geom_angle_site_symmetry_1
_geom_angle_site_symmetry_3
_geom_angle_publ_flag
C6 C1 N1 122.06(19) . . ?
C6 C1 C2 119.2(2) . . ?
N1 C1 C2 118.68(16) . . ?
C3 C2 C1 118.84(17) . . ?
C3 C2 C14 120.69(18) . . ?
C1 C2 C14 120.45(18) . . ?
C2 C3 C4 121.2(2) . . ?
C2 C3 H3 119.4 . . ?
C4 C3 H3 119.4 . . ?
C5 C4 C3 119.3(2) . . ?
C5 C4 H4 120.3 . . ?
C3 C4 H4 120.3 . . ?
C6 C5 C4 120.64(19) . . ?
C6 C5 H5 119.7 . . ?
C4 C5 H5 119.7 . . ?
C5 C6 C1 120.7(2) . . ?
C5 C6 H6 119.6 . . ?
C1 C6 H6 119.6 . . ?
O1 C7 N1 123.4(2) . . ?
O1 C7 C8 121.47(18) . . ?
N1 C7 C8 115.09(17) . . ?
C13 C8 C9 118.7(2) . . ?
C13 C8 C7 119.1(2) . . ?
C9 C8 C7 122.09(19) . . ?
C10 C9 C8 120.8(2) . . ?
C10 C9 H9 119.6 . . ?
C8 C9 H9 119.6 . . ?
C9 C10 C11 120.3(2) . . ?
C9 C10 H10 119.9 . . ?
C11 C10 H10 119.9 . . ?
C10 C11 C12 119.6(2) . . ?
C10 C11 H11 120.2 . . ?
C12 C11 H11 120.2 . . ?
C11 C12 C13 120.6(2) . . ?
C11 C12 H12 119.7 . . ?
C13 C12 H12 119.7 . . ?
C12 C13 C8 120.1(2) . . ?
C12 C13 H13 120.0 . . ?
C8 C13 H13 120.0 . . ?
O2 C14 N2 122.47(18) . . ?
O2 C14 C2 123.50(19) . . ?
N2 C14 C2 114.03(19) . . ?
N3 C15 C16 121.7(2) . . ?
N3 C15 H15 119.2 . . ?
C16 C15 H15 119.2 . . ?
C21 C16 C17 117.46(19) . . ?
C21 C16 C15 120.1(2) . . ?
C17 C16 C15 122.5(2) . . ?
O3 C17 C18 118.1(2) . . ?
O3 C17 C16 120.86(18) . . ?
C18 C17 C16 121.0(2) . . ?
C17 C18 C19 119.5(2) . . ?
C17 C18 H18 120.3 . . ?
C19 C18 H18 120.3 . . ?
O4 C19 C20 122.4(2) . . ?
O4 C19 C18 117.0(2) . . ?
C20 C19 C18 120.6(2) . . ?
C21 C20 C19 119.0(2) . . ?
C21 C20 H20 120.5 . . ?
C19 C20 H20 120.5 . . ?
C20 C21 C16 122.4(2) . . ?
C20 C21 H21 118.8 . . ?
C16 C21 H21 118.8 . . ?
O5 C22 H22A 106(2) . . ?
O5 C22 H22B 109(2) . . ?
H22A C22 H22B 111(3) . . ?
O5 C22 H22C 111(2) . . ?
H22A C22 H22C 105(3) . . ?
H22B C22 H22C 115(3) . . ?
C7 N1 C1 128.60(17) . . ?
C7 N1 H1N 115.7 . . ?
C1 N1 H1N 115.7 . . ?
C14 N2 N3 119.55(18) . . ?
C14 N2 H2N 120.2 . . ?
N3 N2 H2N 120.2 . . ?
C15 N3 N2 116.58(19) . . ?
C17 O3 H1O 106.9(19) . . ?
C19 O4 H2O 109.5 . . ?
C22 O5 H3O 109.5 . . ?

loop_
_geom_bond_atom_site_label_1
_geom_bond_atom_site_label_2
_geom_bond_distance
_geom_bond_site_symmetry_2
_geom_bond_publ_flag
C1 C6 1.388(3) . ?
C1 N1 1.404(3) . ?
C1 C2 1.407(3) . ?
C2 C3 1.382(3) . ?
C2 C14 1.490(3) . ?
C3 C4 1.383(3) . ?
C3 H3 0.9300 . ?
C4 C5 1.377(3) . ?
C4 H4 0.9300 . ?
C5 C6 1.367(3) . ?
C5 H5 0.9300 . ?
C6 H6 0.9300 . ?
C7 O1 1.228(2) . ?
C7 N1 1.354(2) . ?
C7 C8 1.484(3) . ?
C8 C13 1.384(3) . ?
C8 C9 1.385(3) . ?
C9 C10 1.370(3) . ?
C9 H9 0.9300 . ?
C10 C11 1.372(3) . ?
C10 H10 0.9300 . ?
C11 C12 1.374(4) . ?
C11 H11 0.9300 . ?
C12 C13 1.377(3) . ?
C12 H12 0.9300 . ?
C13 H13 0.9300 . ?
C14 O2 1.224(3) . ?
C14 N2 1.348(3) . ?
C15 N3 1.276(3) . ?
C15 C16 1.436(3) . ?
C15 H15 0.9300 . ?
C16 C21 1.395(3) . ?
C16 C17 1.406(3) . ?
C17 O3 1.365(3) . ?
C17 C18 1.382(3) . ?
C18 C19 1.390(3) . ?
C18 H18 0.9300 . ?
C19 O4 1.357(2) . ?
C19 C20 1.389(3) . ?
C20 C21 1.369(3) . ?
C20 H20 0.9300 . ?
C21 H21 0.9300 . ?
C22 O5 1.397(3) . ?
C22 H22A 0.95(4) . ?
C22 H22B 0.96(4) . ?
C22 H22C 0.96(4) . ?
N1 H1N 0.8600 . ?
N2 N3 1.374(2) . ?
N2 H2N 0.8600 . ?
O3 H1O 0.97(3) . ?
O4 H2O 0.8200 . ?
O5 H3O 0.8200 . ?

loop_
_geom_hbond_atom_site_label_D
_geom_hbond_atom_site_label_H
_geom_hbond_atom_site_label_A
_geom_hbond_distance_DH
_geom_hbond_distance_HA
_geom_hbond_distance_DA
_geom_hbond_angle_DHA
_geom_hbond_site_symmetry_A
C6 H6 O1 0.93 2.40 2.923(3) 115.7 .
N1 H1N O2 0.86 2.04 2.702(2) 133.6 .
N2 H2N O1 0.86 2.10 2.882(2) 151.8 2_777
O4 H2O O5 0.82 1.90 2.712(3) 173.8 2_766
O5 H3O O3 0.82 2.04 2.852(3) 169.9 2_666

loop_
_geom_torsion_atom_site_label_1
_geom_torsion_atom_site_label_2
_geom_torsion_atom_site_label_3
_geom_torsion_atom_site_label_4
_geom_torsion
_geom_torsion_site_symmetry_1
_geom_torsion_site_symmetry_2
_geom_torsion_site_symmetry_3
_geom_torsion_site_symmetry_4
_geom_torsion_publ_flag
C6 C1 C2 C3 -1.5(3) . . . . ?
N1 C1 C2 C3 176.44(19) . . . . ?
C6 C1 C2 C14 -179.92(19) . . . . ?
N1 C1 C2 C14 -2.0(3) . . . . ?
C1 C2 C3 C4 1.0(3) . . . . ?
C14 C2 C3 C4 179.5(2) . . . . ?
C2 C3 C4 C5 0.1(4) . . . . ?
C3 C4 C5 C6 -0.7(4) . . . . ?
C4 C5 C6 C1 0.3(4) . . . . ?
N1 C1 C6 C5 -177.0(2) . . . . ?
C2 C1 C6 C5 0.9(3) . . . . ?
O1 C7 C8 C13 -24.7(3) . . . . ?
N1 C7 C8 C13 155.54(19) . . . . ?
O1 C7 C8 C9 152.3(2) . . . . ?
N1 C7 C8 C9 -27.4(3) . . . . ?
C13 C8 C9 C10 0.2(3) . . . . ?
C7 C8 C9 C10 -176.9(2) . . . . ?
C8 C9 C10 C11 -0.3(4) . . . . ?
C9 C10 C11 C12 -0.3(4) . . . . ?
C10 C11 C12 C13 1.0(4) . . . . ?
C11 C12 C13 C8 -1.0(4) . . . . ?
C9 C8 C13 C12 0.4(3) . . . . ?
C7 C8 C13 C12 177.6(2) . . . . ?
C3 C2 C14 O2 -146.8(2) . . . . ?
C1 C2 C14 O2 31.6(3) . . . . ?
C3 C2 C14 N2 33.3(3) . . . . ?
C1 C2 C14 N2 -148.28(19) . . . . ?
N3 C15 C16 C21 -179.63(19) . . . . ?
N3 C15 C16 C17 -0.6(3) . . . . ?
C21 C16 C17 O3 -179.55(19) . . . . ?
C15 C16 C17 O3 1.3(3) . . . . ?
C21 C16 C17 C18 1.3(3) . . . . ?
C15 C16 C17 C18 -177.80(18) . . . . ?
O3 C17 C18 C19 -179.42(19) . . . . ?
C16 C17 C18 C19 -0.3(3) . . . . ?
C17 C18 C19 O4 178.30(19) . . . . ?
C17 C18 C19 C20 -1.4(3) . . . . ?
O4 C19 C20 C21 -177.77(19) . . . . ?
C18 C19 C20 C21 1.9(3) . . . . ?
C19 C20 C21 C16 -0.8(3) . . . . ?
C17 C16 C21 C20 -0.8(3) . . . . ?
C15 C16 C21 C20 178.35(19) . . . . ?
O1 C7 N1 C1 -5.4(4) . . . . ?
C8 C7 N1 C1 174.35(19) . . . . ?
C6 C1 N1 C7 -25.9(3) . . . . ?
C2 C1 N1 C7 156.2(2) . . . . ?
O2 C14 N2 N3 -1.1(3) . . . . ?
C2 C14 N2 N3 178.73(16) . . . . ?
C16 C15 N3 N2 179.15(17) . . . . ?
C14 N2 N3 C15 179.73(18) . . . . ?
